data_4029267
loop_
_publ_author_name
'Priede, Martins'
'Kazak, Mihail'
'Kalnins, Toms'
'Shubin, Kirill'
'Suna, Edgars'

_publ_section_title
;
 Diastereoselective Hydroxymethylation of Cyclic
 N-tert-Butanesulfinylketimines Using Methoxymethanol as Formaldehyde
 Source.
;
_journal_issue 8
_journal_name_full 'The Journal of organic chemistry'
_journal_page_first 3715
_journal_page_last 3724
_journal_paper_doi 10.1021/jo500506u
_journal_volume 79
_journal_year 2014
_chemical_absolute_configuration rmad
_chemical_formula_moiety 'C13 H21 N O2 S2'
_chemical_formula_sum 'C13 H21 N O2 S2'
_chemical_formula_weight 287.43
_chemical_name_systematic
; 
 ? 
;
_space_group_IT_number 4
_symmetry_cell_setting monoclinic
_symmetry_space_group_name_Hall 'P 2yb'
_symmetry_space_group_name_H-M 'P 1 21 1'
_atom_sites_solution_hydrogens mixed
_atom_sites_solution_primary direct
_atom_sites_solution_secondary difmap
_audit_creation_method SHELXL-97
_cell_angle_alpha 90.00
_cell_angle_beta 110.0483(14)
_cell_angle_gamma 90.00
_cell_formula_units_Z 2
_cell_length_a 7.6984(3)
_cell_length_b 9.2444(3)
_cell_length_c 10.9871(5)
_cell_measurement_reflns_used 2714
_cell_measurement_temperature 153(2)
_cell_measurement_theta_max 27.5
_cell_measurement_theta_min 0.9
_cell_volume 734.54(5)
_computing_structure_refinement 'SHELXL-97 (Sheldrick, 1997)'
_computing_structure_solution 'SHELXS-97 (Sheldrick, 1990)'
_diffrn_ambient_temperature 153(2)
_diffrn_measured_fraction_theta_full 0.99
_diffrn_measured_fraction_theta_max 0.99
_diffrn_measurement_device_type 'Bruker-Nonius KappaCCD'
_diffrn_measurement_method '\f and \w scan'
_diffrn_radiation_monochromator graphite
_diffrn_radiation_source 'fine-focus sealed tube'
_diffrn_radiation_type MoK\a
_diffrn_radiation_wavelength 0.71073
_diffrn_reflns_av_R_equivalents 0.0028
_diffrn_reflns_av_sigmaI/netI 0.0475
_diffrn_reflns_limit_h_max 10
_diffrn_reflns_limit_h_min -10
_diffrn_reflns_limit_k_max 9
_diffrn_reflns_limit_k_min -12
_diffrn_reflns_limit_l_max 14
_diffrn_reflns_limit_l_min -14
_diffrn_reflns_number 3385
_diffrn_reflns_theta_full 28.5
_diffrn_reflns_theta_max 28.5
_diffrn_reflns_theta_min 2.9
_exptl_absorpt_coefficient_mu 0.357
_exptl_absorpt_correction_type none
_exptl_crystal_colour Colourless
_exptl_crystal_density_diffrn 1.300
_exptl_crystal_density_method 'not measured'
_exptl_crystal_description Plate
_exptl_crystal_F_000 308
_exptl_crystal_size_max 0.38
_exptl_crystal_size_mid 0.21
_exptl_crystal_size_min 0.11
_refine_diff_density_max 0.243
_refine_diff_density_min -0.211
_refine_diff_density_rms 0.048
_refine_ls_abs_structure_details 'Flack H D (1983), Acta Cryst. A39, 876-881'
_refine_ls_abs_structure_Flack -0.10(6)
_refine_ls_extinction_method none
_refine_ls_goodness_of_fit_ref 1.005
_refine_ls_hydrogen_treatment mixed
_refine_ls_matrix_type full
_refine_ls_number_parameters 171
_refine_ls_number_reflns 3380
_refine_ls_number_restraints 1
_refine_ls_restrained_S_all 1.005
_refine_ls_R_factor_all 0.0387
_refine_ls_R_factor_gt 0.0334
_refine_ls_shift/su_max 0.000
_refine_ls_shift/su_mean 0.000
_refine_ls_structure_factor_coef Fsqd
_refine_ls_weighting_details 'calc w=1/[\s^2^(Fo^2^)+(0.0522P)^2^+0.1010P] where P=(Fo^2^+2Fc^2^)/3'
_refine_ls_weighting_scheme calc
_refine_ls_wR_factor_gt 0.0873
_refine_ls_wR_factor_ref 0.0912
_reflns_d_resolution_high 0.7400
_reflns_number_gt 3153
_reflns_number_total 3380
_reflns_threshold_expression >2sigma(I)
_cod_data_source_file 5f.cif
_cod_data_source_block MKW_I_288
_cod_depositor_comments
;Adding full bibliography for
 ./tmp-cod-update-bibliographies-12971/cifs/4029267.cif.
;
_cod_original_sg_symbol_H-M 'P 21 '
_cod_database_code 4029267
_shelx_title ' Compound MKW_I_288'
_shelx_f_calc_maximum 61.17
_shelx_f_squared_multiplier 1.000

loop_
_symmetry_equiv_pos_as_xyz
'x, y, z'
'-x, y+1/2, -z'

loop_
_atom_site_label
_atom_site_type_symbol
_atom_site_fract_x
_atom_site_fract_y
_atom_site_fract_z
_atom_site_U_iso_or_equiv
_atom_site_adp_type
_atom_site_occupancy
_atom_site_symmetry_multiplicity
_atom_site_calc_flag
_atom_site_refinement_flags
S11 S 0.08869(6) 0.11978(5) 0.92681(4) 0.01860(11) Uani 1 1 d .
S1 S 0.34736(8) 0.29604(7) 1.50047(5) 0.03080(14) Uani 1 1 d .
O12 O -0.0666(2) 0.05127(15) 0.96152(14) 0.0240(3) Uani 1 1 d .
O18 O 0.6495(2) 0.1237(2) 1.05330(19) 0.0420(4) Uani 1 1 d .
H18 H 0.735(5) 0.125(6) 1.013(4) 0.082(12) Uiso 1 1 d .
C13 C -0.0311(3) 0.2223(2) 0.77665(18) 0.0212(4) Uani 1 1 d .
C4 C 0.3494(3) 0.2190(2) 1.14057(19) 0.0188(4) Uani 1 1 d .
H4 H 0.3826 0.1237 1.1337 0.023 Uiso 1 1 d R
N10 N 0.1880(2) 0.25145(18) 1.02451(16) 0.0191(3) Uani 1 1 d .
H10 H 0.128(3) 0.323(3) 1.030(2) 0.022(6) Uiso 1 1 d .
C9 C 0.3076(3) 0.2362(2) 1.26425(19) 0.0207(4) Uani 1 1 d .
C15 C 0.1103(3) 0.3120(3) 0.7420(2) 0.0314(5) Uani 1 1 d .
H15A H 0.0498 0.3660 0.6643 0.038 Uiso 1 1 d R
H15B H 0.2008 0.2488 0.7283 0.038 Uiso 1 1 d R
H15C H 0.1701 0.3776 0.8115 0.038 Uiso 1 1 d R
C16 C -0.1111(3) 0.1031(3) 0.6754(2) 0.0331(5) Uani 1 1 d .
H16A H -0.1771 0.1464 0.5931 0.040 Uiso 1 1 d R
H16B H -0.1941 0.0442 0.7023 0.040 Uiso 1 1 d R
H16C H -0.0127 0.0442 0.6678 0.040 Uiso 1 1 d R
C5 C 0.5157(3) 0.3122(2) 1.1416(2) 0.0217(4) Uani 1 1 d .
H5 H 0.4644 0.4094 1.1220 0.026 Uiso 1 1 d R
C8 C 0.4293(3) 0.3004(2) 1.37232(19) 0.0243(4) Uani 1 1 d .
C3 C 0.1441(3) 0.1849(2) 1.2857(2) 0.0253(4) Uani 1 1 d .
H3 H 0.0455 0.1346 1.2232 0.030 Uiso 1 1 d R
C14 C -0.1861(3) 0.3128(2) 0.7936(2) 0.0262(4) Uani 1 1 d .
H14A H -0.1355 0.3936 0.8621 0.031 Uiso 1 1 d R
H14B H -0.2584 0.3543 0.7069 0.031 Uiso 1 1 d R
H14C H -0.2612 0.2427 0.8285 0.031 Uiso 1 1 d R
C6 C 0.6690(3) 0.3057(3) 1.2732(2) 0.0286(4) Uani 1 1 d .
H6A H 0.7047 0.2069 1.2947 0.034 Uiso 1 1 d R
H6B H 0.7736 0.3599 1.2697 0.034 Uiso 1 1 d R
C2 C 0.1470(3) 0.2091(3) 1.4076(2) 0.0302(5) Uani 1 1 d .
H2 H 0.0606 0.2132 1.4547 0.036 Uiso 1 1 d R
C7 C 0.6072(3) 0.3702(3) 1.3798(2) 0.0309(5) Uani 1 1 d .
H7A H 0.7018 0.3434 1.4707 0.037 Uiso 1 1 d R
H7B H 0.5904 0.4800 1.3668 0.037 Uiso 1 1 d R
C17 C 0.5873(3) 0.2693(2) 1.0343(2) 0.0298(5) Uani 1 1 d .
H17A H 0.4899 0.2780 0.9520 0.036 Uiso 1 1 d R
H17B H 0.6879 0.3316 1.0362 0.036 Uiso 1 1 d R

loop_
_atom_site_aniso_label
_atom_site_aniso_U_11
_atom_site_aniso_U_22
_atom_site_aniso_U_33
_atom_site_aniso_U_23
_atom_site_aniso_U_13
_atom_site_aniso_U_12
S11 0.0207(2) 0.0162(2) 0.0186(2) -0.00099(17) 0.00636(16) 0.00060(18)
S1 0.0319(3) 0.0400(3) 0.0181(2) 0.0014(2) 0.0055(2) 0.0037(2)
O12 0.0258(8) 0.0205(7) 0.0268(8) 0.0018(6) 0.0106(6) -0.0042(6)
O18 0.0468(10) 0.0295(8) 0.0639(12) -0.0054(9) 0.0375(9) -0.0030(8)
C13 0.0262(10) 0.0212(10) 0.0150(9) -0.0006(7) 0.0055(8) 0.0006(8)
C4 0.0164(9) 0.0164(9) 0.0215(9) 0.0007(7) 0.0038(7) 0.0022(7)
N10 0.0195(8) 0.0160(8) 0.0200(8) -0.0006(6) 0.0043(6) 0.0028(6)
C9 0.0205(10) 0.0186(10) 0.0219(10) 0.0037(7) 0.0058(8) 0.0030(7)
C15 0.0366(12) 0.0351(13) 0.0250(11) 0.0041(9) 0.0139(9) -0.0003(10)
C16 0.0451(13) 0.0261(12) 0.0223(10) -0.0041(9) 0.0043(9) -0.0013(10)
C5 0.0184(9) 0.0199(10) 0.0264(10) 0.0019(8) 0.0072(8) -0.0001(8)
C8 0.0248(10) 0.0270(11) 0.0188(9) 0.0007(8) 0.0046(8) 0.0031(9)
C3 0.0229(10) 0.0273(11) 0.0254(11) 0.0018(8) 0.0077(8) 0.0003(8)
C14 0.0269(10) 0.0269(11) 0.0230(10) 0.0009(8) 0.0061(8) 0.0054(9)
C6 0.0179(9) 0.0310(12) 0.0340(12) -0.0006(9) 0.0051(8) -0.0017(9)
C2 0.0271(11) 0.0387(13) 0.0261(11) 0.0037(9) 0.0109(9) 0.0021(10)
C7 0.0268(12) 0.0357(13) 0.0238(11) -0.0037(9) 0.0002(9) -0.0057(9)
C17 0.0254(11) 0.0323(13) 0.0354(12) -0.0028(9) 0.0153(9) -0.0048(9)

loop_
_atom_type_symbol
_atom_type_description
_atom_type_scat_dispersion_real
_atom_type_scat_dispersion_imag
_atom_type_scat_source
C C 0.0033 0.0016 'International Tables Vol C Tables 4.2.6.8 and 6.1.1.4'
H H 0.0000 0.0000 'International Tables Vol C Tables 4.2.6.8 and 6.1.1.4'
N N 0.0061 0.0033 'International Tables Vol C Tables 4.2.6.8 and 6.1.1.4'
O O 0.0106 0.0060 'International Tables Vol C Tables 4.2.6.8 and 6.1.1.4'
S S 0.1246 0.1234 'International Tables Vol C Tables 4.2.6.8 and 6.1.1.4'

loop_
_geom_angle_atom_site_label_1
_geom_angle_atom_site_label_2
_geom_angle_atom_site_label_3
_geom_angle
O12 S11 N10 112.31(9)
O12 S11 C13 104.11(9)
N10 S11 C13 100.52(9)
C2 S1 C8 91.78(11)
C17 O18 H18 100(3)
C15 C13 C14 113.00(18)
C15 C13 C16 110.79(18)
C14 C13 C16 110.26(17)
C15 C13 S11 108.82(14)
C14 C13 S11 110.14(14)
C16 C13 S11 103.40(14)
N10 C4 C9 112.39(16)
N10 C4 C5 110.15(16)
C9 C4 C5 111.62(16)
N10 C4 H4 107.2
C9 C4 H4 108.8
C5 C4 H4 106.3
C4 N10 S11 118.95(13)
C4 N10 H10 115.7(17)
S11 N10 H10 119.8(17)
C8 C9 C3 112.17(19)
C8 C9 C4 122.18(18)
C3 C9 C4 125.62(18)
C13 C15 H15A 109.7
C13 C15 H15B 109.1
H15A C15 H15B 109.5
C13 C15 H15C 109.6
H15A C15 H15C 109.5
H15B C15 H15C 109.5
C13 C16 H16A 109.5
C13 C16 H16B 109.2
H16A C16 H16B 109.5
C13 C16 H16C 109.7
H16A C16 H16C 109.5
H16B C16 H16C 109.5
C17 C5 C6 110.97(17)
C17 C5 C4 111.79(17)
C6 C5 C4 110.89(16)
C17 C5 H5 107.3
C6 C5 H5 111.7
C4 C5 H5 104.0
C9 C8 C7 125.29(19)
C9 C8 S1 111.31(16)
C7 C8 S1 123.36(16)
C2 C3 C9 113.0(2)
C2 C3 H3 122.3
C9 C3 H3 124.7
C13 C14 H14A 111.7
C13 C14 H14B 107.4
H14A C14 H14B 111.2
C13 C14 H14C 105.4
H14A C14 H14C 107.6
H14B C14 H14C 113.4
C5 C6 C7 111.64(17)
C5 C6 H6A 109.6
C7 C6 H6A 108.6
C5 C6 H6B 109.2
C7 C6 H6B 108.3
H6A C6 H6B 109.5
C3 C2 S1 111.73(17)
C3 C2 H2 138.7
S1 C2 H2 107.6
C8 C7 C6 108.11(18)
C8 C7 H7A 106.1
C6 C7 H7A 110.0
C8 C7 H7B 110.5
C6 C7 H7B 109.6
H7A C7 H7B 112.4
O18 C17 C5 109.16(18)
O18 C17 H17A 109.5
C5 C17 H17A 109.6
O18 C17 H17B 109.7
C5 C17 H17B 109.4
H17A C17 H17B 109.5

loop_
_geom_bond_atom_site_label_1
_geom_bond_atom_site_label_2
_geom_bond_distance
S11 O12 1.5127(15)
S11 N10 1.6297(17)
S11 C13 1.8512(19)
S1 C2 1.728(2)
S1 C8 1.729(2)
O18 C17 1.420(3)
O18 H18 0.91(4)
C13 C15 1.517(3)
C13 C14 1.520(3)
C13 C16 1.536(3)
C4 N10 1.474(2)
C4 C9 1.508(3)
C4 C5 1.540(3)
C4 H4 0.9281
N10 H10 0.82(3)
C9 C8 1.370(3)
C9 C3 1.438(3)
C15 H15A 0.9600
C15 H15B 0.9600
C15 H15C 0.9600
C16 H16A 0.9600
C16 H16B 0.9600
C16 H16C 0.9600
C5 C17 1.515(3)
C5 C6 1.522(3)
C5 H5 0.9754
C8 C7 1.490(3)
C3 C2 1.350(3)
C3 H3 0.9522
C14 H14A 1.0369
C14 H14B 1.0008
C14 H14C 1.0261
C6 C7 1.529(3)
C6 H6A 0.9600
C6 H6B 0.9601
C2 H2 0.9735
C7 H7A 1.0439
C7 H7B 1.0274
C17 H17A 0.9600
C17 H17B 0.9600
